data_4081180
loop_
_publ_author_name
'Talavera, M.'
'Bola\~no, S.'
'Bravo, J.'
'Castro, J.'
'Garc\?\'ia-Font\'an, S.'
'Hermida-Ram\'on, J. M.'

_publ_section_title
;
 Nucleophilic Attack in Methoxycarbenes: Heterolytic Cleavage of the
 Carbon (sp3)--Oxygen Bond versus Aminolysis
;
_journal_issue 15
_journal_name_full Organometallics
_journal_page_first 4402
_journal_paper_doi 10.1021/om400565c
_journal_volume 32
_journal_year 2013
_chemical_formula_sum 'C62 H59 B Ir O P'
_chemical_formula_weight 1054.07
_chemical_name_systematic
; 
 ? 
;
_space_group_IT_number 2
_symmetry_cell_setting triclinic
_symmetry_space_group_name_Hall '-P 1'
_symmetry_space_group_name_H-M 'P -1'
_atom_sites_solution_hydrogens geom
_atom_sites_solution_primary direct
_atom_sites_solution_secondary difmap
_audit_creation_method SHELXL-97
_cell_angle_alpha 73.8360(10)
_cell_angle_beta 87.8390(10)
_cell_angle_gamma 72.0190(10)
_cell_formula_units_Z 2
_cell_length_a 11.9619(8)
_cell_length_b 12.5140(8)
_cell_length_c 18.5316(12)
_cell_measurement_reflns_used 7200
_cell_measurement_temperature 173(2)
_cell_measurement_theta_max 27.16
_cell_measurement_theta_min 2.37
_cell_volume 2530.7(3)
_computing_cell_refinement 'Bruker SAINT'
_computing_data_collection 'Bruker SMART'
_computing_data_reduction 'Bruker SAINT'
_computing_structure_refinement 'SHELXL-97 (Sheldrick, 1997)'
_computing_structure_solution 'SHELXS-97 (Sheldrick, 1990)'
_diffrn_ambient_temperature 173(2)
_diffrn_measured_fraction_theta_full 0.959
_diffrn_measured_fraction_theta_max 0.959
_diffrn_measurement_device_type 'Bruker SMART1000 CCD'
_diffrn_measurement_method '\f and \w scans'
_diffrn_radiation_monochromator graphite
_diffrn_radiation_source 'fine-focus sealed tube'
_diffrn_radiation_type MoK\a
_diffrn_radiation_wavelength 0.71073
_diffrn_reflns_av_R_equivalents 0.0247
_diffrn_reflns_av_sigmaI/netI 0.0528
_diffrn_reflns_limit_h_max 14
_diffrn_reflns_limit_h_min -15
_diffrn_reflns_limit_k_max 16
_diffrn_reflns_limit_k_min -12
_diffrn_reflns_limit_l_max 24
_diffrn_reflns_limit_l_min -23
_diffrn_reflns_number 17026
_diffrn_reflns_theta_full 28.01
_diffrn_reflns_theta_max 28.01
_diffrn_reflns_theta_min 1.79
_exptl_absorpt_coefficient_mu 2.711
_exptl_absorpt_correction_T_max 0.7456
_exptl_absorpt_correction_T_min 0.6256
_exptl_absorpt_correction_type multi-scan
_exptl_crystal_colour colourless
_exptl_crystal_density_diffrn 1.383
_exptl_crystal_density_method 'not measured'
_exptl_crystal_description prism
_exptl_crystal_F_000 1072
_exptl_crystal_size_max 0.43
_exptl_crystal_size_mid 0.31
_exptl_crystal_size_min 0.29
_refine_diff_density_max 1.098
_refine_diff_density_min -0.735
_refine_diff_density_rms 0.098
_refine_ls_extinction_method none
_refine_ls_goodness_of_fit_ref 1.003
_refine_ls_hydrogen_treatment mixed
_refine_ls_matrix_type full
_refine_ls_number_parameters 601
_refine_ls_number_reflns 11736
_refine_ls_number_restraints 0
_refine_ls_restrained_S_all 1.003
_refine_ls_R_factor_all 0.0401
_refine_ls_R_factor_gt 0.0294
_refine_ls_shift/su_max 0.002
_refine_ls_shift/su_mean 0.000
_refine_ls_structure_factor_coef Fsqd
_refine_ls_weighting_details 'calc w=1/[\s^2^(Fo^2^)+(0.0258P)^2^+0.1711P] where P=(Fo^2^+2Fc^2^)/3'
_refine_ls_weighting_scheme calc
_refine_ls_wR_factor_gt 0.0600
_refine_ls_wR_factor_ref 0.0647
_reflns_number_gt 10081
_reflns_number_total 11736
_reflns_threshold_expression >2sigma(I)
_cod_data_source_file om400565c_si_002.cif
_cod_data_source_block 7
_cod_depositor_comments
;
The following automatic conversions were performed:

'_symmetry_cell_setting' value 'Triclinic' changed to 'triclinic'
according to /home/saulius/struct/CIF-dictionaries/cif_core.dic
dictionary named 'cif_core.dic' version 2.4.2 from 2011-04-26.

Automatic conversion script
Id: cif_fix_values 1891 2012-01-12 08:04:46Z andrius 
;
_cod_original_sg_symbol_H-M P-1
_cod_database_code 4081180

loop_
_symmetry_equiv_pos_as_xyz
'x, y, z'
'-x, -y, -z'

loop_
_atom_site_label
_atom_site_type_symbol
_atom_site_fract_x
_atom_site_fract_y
_atom_site_fract_z
_atom_site_U_iso_or_equiv
_atom_site_adp_type
_atom_site_occupancy
_atom_site_symmetry_multiplicity
_atom_site_calc_flag
_atom_site_refinement_flags
CT01 H 0.6393 0.6922 0.8421 0.010 Uiso 0.00 1 d P
Ir Ir 0.694162(10) 0.750025(10) 0.745984(6) 0.01930(4) Uani 1 1 d .
C0 C 0.5991(3) 0.8521(3) 0.66164(18) 0.0265(7) Uani 1 1 d .
O0 O 0.5298(2) 0.9089(2) 0.61422(13) 0.0428(6) Uani 1 1 d .
C11 C 0.8212(3) 0.8331(3) 0.73917(16) 0.0217(6) Uani 1 1 d .
H11 H 0.8928 0.7845 0.7667 0.026 Uiso 1 1 calc R
C12 C 0.8225(3) 0.9419(3) 0.70360(16) 0.0225(6) Uani 1 1 d .
C21 C 0.9273(3) 0.9775(3) 0.71487(16) 0.0232(6) Uani 1 1 d .
C22 C 0.9148(3) 1.0889(3) 0.72107(18) 0.0308(7) Uani 1 1 d .
H22 H 0.8385 1.1447 0.7145 0.037 Uiso 1 1 calc R
C23 C 1.0103(3) 1.1205(3) 0.7366(2) 0.0407(9) Uani 1 1 d .
H23 H 0.9989 1.1967 0.7414 0.049 Uiso 1 1 calc R
C24 C 1.1217(3) 1.0417(3) 0.7451(2) 0.0419(9) Uani 1 1 d .
H24 H 1.1876 1.0628 0.7559 0.050 Uiso 1 1 calc R
C25 C 1.1363(3) 0.9318(3) 0.7377(2) 0.0434(9) Uani 1 1 d .
H25 H 1.2131 0.8772 0.7431 0.052 Uiso 1 1 calc R
C26 C 1.0409(3) 0.9001(3) 0.72264(19) 0.0337(8) Uani 1 1 d .
H26 H 1.0531 0.8239 0.7175 0.040 Uiso 1 1 calc R
C31 C 0.7198(3) 1.0328(3) 0.65593(17) 0.0243(6) Uani 1 1 d .
C32 C 0.6194(3) 1.0860(3) 0.6880(2) 0.0331(8) Uani 1 1 d .
H32 H 0.6160 1.0659 0.7412 0.040 Uiso 1 1 calc R
C33 C 0.5238(3) 1.1682(3) 0.6435(2) 0.0443(10) Uani 1 1 d .
H33 H 0.4558 1.2051 0.6662 0.053 Uiso 1 1 calc R
C34 C 0.5277(3) 1.1965(3) 0.5662(2) 0.0490(11) Uani 1 1 d .
H34 H 0.4612 1.2507 0.5355 0.059 Uiso 1 1 calc R
C35 C 0.6279(4) 1.1459(3) 0.5335(2) 0.0474(10) Uani 1 1 d .
H35 H 0.6306 1.1664 0.4802 0.057 Uiso 1 1 calc R
C36 C 0.7247(3) 1.0657(3) 0.57748(18) 0.0347(8) Uani 1 1 d .
H36 H 0.7944 1.0330 0.5546 0.042 Uiso 1 1 calc R
C1 C 0.5582(3) 0.6768(3) 0.81234(17) 0.0301(7) Uani 1 1 d .
C2 C 0.5576(3) 0.7822(3) 0.83130(17) 0.0296(7) Uani 1 1 d .
C3 C 0.6693(3) 0.7623(3) 0.86519(16) 0.0256(7) Uani 1 1 d .
C4 C 0.7417(3) 0.6465(3) 0.86609(16) 0.0249(7) Uani 1 1 d .
C5 C 0.6701(3) 0.5933(3) 0.83555(17) 0.0287(7) Uani 1 1 d .
C6 C 0.4546(3) 0.6566(4) 0.7816(2) 0.0444(10) Uani 1 1 d .
H6A H 0.4815 0.5857 0.7646 0.067 Uiso 1 1 calc R
H6B H 0.4161 0.7238 0.7390 0.067 Uiso 1 1 calc R
H6C H 0.3986 0.6470 0.8210 0.067 Uiso 1 1 calc R
C7 C 0.4508(3) 0.8877(3) 0.8232(2) 0.0465(10) Uani 1 1 d .
H7A H 0.3996 0.8718 0.8646 0.070 Uiso 1 1 calc R
H7B H 0.4079 0.9050 0.7752 0.070 Uiso 1 1 calc R
H7C H 0.4754 0.9550 0.8245 0.070 Uiso 1 1 calc R
C8 C 0.7055(3) 0.8432(3) 0.89828(18) 0.0347(8) Uani 1 1 d .
H8A H 0.6436 0.9191 0.8867 0.052 Uiso 1 1 calc R
H8B H 0.7788 0.8538 0.8769 0.052 Uiso 1 1 calc R
H8C H 0.7177 0.8099 0.9530 0.052 Uiso 1 1 calc R
C9 C 0.8607(3) 0.5878(3) 0.90532(18) 0.0348(8) Uani 1 1 d .
H9A H 0.9050 0.6440 0.8963 0.052 Uiso 1 1 calc R
H9B H 0.9029 0.5218 0.8859 0.052 Uiso 1 1 calc R
H9C H 0.8522 0.5592 0.9595 0.052 Uiso 1 1 calc R
C10 C 0.7067(4) 0.4681(3) 0.8344(2) 0.0434(9) Uani 1 1 d .
H10A H 0.6651 0.4249 0.8722 0.065 Uiso 1 1 calc R
H10B H 0.7918 0.4331 0.8456 0.065 Uiso 1 1 calc R
H10C H 0.6872 0.4642 0.7844 0.065 Uiso 1 1 calc R
P1 P 0.81768(7) 0.64777(7) 0.67292(4) 0.02255(16) Uani 1 1 d .
C61 C 0.9553(3) 0.5545(3) 0.72289(19) 0.0378(8) Uani 1 1 d .
H61A H 0.9423 0.4869 0.7600 0.057 Uiso 1 1 calc R
H61B H 0.9865 0.5986 0.7487 0.057 Uiso 1 1 calc R
H61C H 1.0117 0.5273 0.6872 0.057 Uiso 1 1 calc R
C41 C 0.7606(3) 0.5506(3) 0.63979(16) 0.0283(7) Uani 1 1 d .
C42 C 0.8381(4) 0.4523(3) 0.62330(19) 0.0409(9) Uani 1 1 d .
H42 H 0.9207 0.4368 0.6290 0.049 Uiso 1 1 calc R
C43 C 0.7945(5) 0.3775(3) 0.5987(2) 0.0555(12) Uani 1 1 d .
H43 H 0.8474 0.3106 0.5876 0.067 Uiso 1 1 calc R
C44 C 0.6758(5) 0.3992(4) 0.5903(2) 0.0593(13) Uani 1 1 d .
H44 H 0.6468 0.3467 0.5740 0.071 Uiso 1 1 calc R
C45 C 0.5978(4) 0.4967(4) 0.6053(2) 0.0548(11) Uani 1 1 d .
H45 H 0.5154 0.5120 0.5986 0.066 Uiso 1 1 calc R
C46 C 0.6402(3) 0.5723(3) 0.63028(19) 0.0384(8) Uani 1 1 d .
H46 H 0.5867 0.6393 0.6409 0.046 Uiso 1 1 calc R
C51 C 0.8584(3) 0.7387(3) 0.58756(17) 0.0286(7) Uani 1 1 d .
C52 C 0.7788(3) 0.7923(3) 0.52591(18) 0.0374(8) Uani 1 1 d .
H52 H 0.7044 0.7794 0.5276 0.045 Uiso 1 1 calc R
C53 C 0.8082(4) 0.8652(3) 0.4614(2) 0.0492(10) Uani 1 1 d .
H53 H 0.7535 0.9032 0.4194 0.059 Uiso 1 1 calc R
C54 C 0.9166(5) 0.8819(4) 0.4590(2) 0.0584(13) Uani 1 1 d .
H54 H 0.9367 0.9313 0.4150 0.070 Uiso 1 1 calc R
C55 C 0.9953(4) 0.8286(4) 0.5188(2) 0.0569(12) Uani 1 1 d .
H55 H 1.0701 0.8409 0.5162 0.068 Uiso 1 1 calc R
C56 C 0.9677(3) 0.7570(3) 0.5833(2) 0.0414(9) Uani 1 1 d .
H56 H 1.0233 0.7200 0.6250 0.050 Uiso 1 1 calc R
B B 1.3013(3) 0.3469(3) 0.84661(19) 0.0241(7) Uani 1 1 d .
C11B C 1.2867(2) 0.4586(3) 0.88138(16) 0.0236(6) Uani 1 1 d .
C12B C 1.1948(3) 0.5637(3) 0.85805(18) 0.0292(7) Uani 1 1 d .
H12B H 1.1412 0.5728 0.8186 0.035 Uiso 1 1 calc R
C13B C 1.1780(3) 0.6554(3) 0.88972(19) 0.0348(8) Uani 1 1 d .
H13B H 1.1136 0.7249 0.8721 0.042 Uiso 1 1 calc R
C14B C 1.2539(3) 0.6463(3) 0.94650(19) 0.0348(8) Uani 1 1 d .
H14B H 1.2431 0.7087 0.9684 0.042 Uiso 1 1 calc R
C15B C 1.3463(3) 0.5443(3) 0.97087(19) 0.0354(8) Uani 1 1 d .
H15B H 1.4001 0.5366 1.0098 0.042 Uiso 1 1 calc R
C16B C 1.3617(3) 0.4528(3) 0.93946(17) 0.0298(7) Uani 1 1 d .
H16B H 1.4258 0.3834 0.9580 0.036 Uiso 1 1 calc R
C21B C 1.4416(3) 0.2663(3) 0.85881(17) 0.0276(7) Uani 1 1 d .
C22B C 1.5236(3) 0.2886(3) 0.8064(2) 0.0322(7) Uani 1 1 d .
H22B H 1.4968 0.3455 0.7594 0.039 Uiso 1 1 calc R
C23B C 1.6433(3) 0.2305(3) 0.8203(2) 0.0433(9) Uani 1 1 d .
H23B H 1.6966 0.2490 0.7832 0.052 Uiso 1 1 calc R
C24B C 1.6855(3) 0.1469(3) 0.8866(3) 0.0493(11) Uani 1 1 d .
H24B H 1.7674 0.1071 0.8959 0.059 Uiso 1 1 calc R
C25B C 1.6070(3) 0.1218(3) 0.9397(2) 0.0477(10) Uani 1 1 d .
H25B H 1.6347 0.0643 0.9863 0.057 Uiso 1 1 calc R
C26B C 1.4876(3) 0.1800(3) 0.9253(2) 0.0386(8) Uani 1 1 d .
H26B H 1.4349 0.1602 0.9625 0.046 Uiso 1 1 calc R
C31B C 1.2154(3) 0.2714(3) 0.89021(16) 0.0248(7) Uani 1 1 d .
C32B C 1.2359(3) 0.1535(3) 0.89397(18) 0.0328(8) Uani 1 1 d .
H32B H 1.3058 0.1135 0.8743 0.039 Uiso 1 1 calc R
C33B C 1.1582(3) 0.0923(3) 0.9253(2) 0.0390(9) Uani 1 1 d .
H33B H 1.1755 0.0124 0.9265 0.047 Uiso 1 1 calc R
C34B C 1.0566(3) 0.1471(3) 0.9544(2) 0.0435(9) Uani 1 1 d .
H34B H 1.0029 0.1060 0.9754 0.052 Uiso 1 1 calc R
C35B C 1.0333(3) 0.2634(3) 0.9529(2) 0.0399(9) Uani 1 1 d .
H35B H 0.9640 0.3021 0.9737 0.048 Uiso 1 1 calc R
C36B C 1.1115(3) 0.3231(3) 0.92080(17) 0.0284(7) Uani 1 1 d .
H36B H 1.0932 0.4030 0.9197 0.034 Uiso 1 1 calc R
C41B C 1.2633(3) 0.3903(3) 0.75596(16) 0.0254(7) Uani 1 1 d .
C42B C 1.2182(3) 0.3244(3) 0.72142(18) 0.0306(7) Uani 1 1 d .
H42B H 1.2034 0.2562 0.7524 0.037 Uiso 1 1 calc R
C43B C 1.1944(3) 0.3536(3) 0.64473(19) 0.0398(9) Uani 1 1 d .
H43B H 1.1645 0.3054 0.6244 0.048 Uiso 1 1 calc R
C44B C 1.2137(3) 0.4519(4) 0.5978(2) 0.0476(10) Uani 1 1 d .
H44B H 1.1976 0.4723 0.5450 0.057 Uiso 1 1 calc R
C45B C 1.2568(3) 0.5204(4) 0.6285(2) 0.0463(10) Uani 1 1 d .
H45B H 1.2704 0.5887 0.5967 0.056 Uiso 1 1 calc R
C46B C 1.2806(3) 0.4907(3) 0.70570(18) 0.0356(8) Uani 1 1 d .
H46B H 1.3098 0.5400 0.7253 0.043 Uiso 1 1 calc R

loop_
_atom_site_aniso_label
_atom_site_aniso_U_11
_atom_site_aniso_U_22
_atom_site_aniso_U_33
_atom_site_aniso_U_23
_atom_site_aniso_U_13
_atom_site_aniso_U_12
Ir 0.01740(6) 0.02121(6) 0.02153(6) -0.00748(5) 0.00266(4) -0.00803(4)
C0 0.0230(16) 0.0297(18) 0.0331(17) -0.0126(15) 0.0044(13) -0.0139(14)
O0 0.0395(15) 0.0410(15) 0.0442(15) -0.0051(12) -0.0185(12) -0.0112(12)
C11 0.0215(15) 0.0246(16) 0.0217(14) -0.0085(13) 0.0013(11) -0.0090(13)
C12 0.0223(15) 0.0269(17) 0.0224(15) -0.0123(13) 0.0036(12) -0.0091(13)
C21 0.0245(16) 0.0252(17) 0.0235(15) -0.0070(13) 0.0012(12) -0.0124(13)
C22 0.0242(17) 0.0317(19) 0.0422(19) -0.0161(16) 0.0052(14) -0.0120(14)
C23 0.045(2) 0.038(2) 0.053(2) -0.0224(18) 0.0059(17) -0.0241(18)
C24 0.039(2) 0.046(2) 0.048(2) -0.0067(18) -0.0090(17) -0.0276(19)
C25 0.0270(19) 0.036(2) 0.065(3) -0.0080(19) -0.0078(17) -0.0117(16)
C26 0.0273(18) 0.0272(18) 0.048(2) -0.0091(16) -0.0038(15) -0.0114(15)
C31 0.0246(16) 0.0190(16) 0.0322(17) -0.0074(13) -0.0020(13) -0.0105(13)
C32 0.0300(18) 0.0317(19) 0.0404(19) -0.0129(16) 0.0009(14) -0.0110(15)
C33 0.0274(19) 0.032(2) 0.073(3) -0.020(2) -0.0064(18) -0.0035(16)
C34 0.041(2) 0.034(2) 0.070(3) -0.004(2) -0.025(2) -0.0132(18)
C35 0.067(3) 0.040(2) 0.037(2) -0.0012(18) -0.0167(19) -0.027(2)
C36 0.043(2) 0.0306(19) 0.0325(18) -0.0058(15) -0.0051(15) -0.0162(16)
C1 0.0287(17) 0.042(2) 0.0286(17) -0.0135(15) 0.0120(13) -0.0222(16)
C2 0.0247(16) 0.039(2) 0.0282(16) -0.0130(15) 0.0106(13) -0.0112(15)
C3 0.0282(17) 0.0322(18) 0.0209(15) -0.0105(14) 0.0063(12) -0.0134(14)
C4 0.0270(16) 0.0299(18) 0.0200(15) -0.0071(13) 0.0034(12) -0.0122(14)
C5 0.0416(19) 0.0287(18) 0.0224(15) -0.0085(14) 0.0086(13) -0.0198(15)
C6 0.034(2) 0.068(3) 0.048(2) -0.024(2) 0.0133(16) -0.033(2)
C7 0.030(2) 0.052(3) 0.055(2) -0.025(2) 0.0138(17) -0.0025(18)
C8 0.044(2) 0.038(2) 0.0322(18) -0.0192(16) 0.0085(15) -0.0194(17)
C9 0.0345(19) 0.036(2) 0.0279(17) -0.0051(15) -0.0051(14) -0.0056(16)
C10 0.070(3) 0.032(2) 0.0341(19) -0.0108(16) 0.0070(18) -0.023(2)
P1 0.0203(4) 0.0260(4) 0.0241(4) -0.0104(3) 0.0022(3) -0.0081(3)
C61 0.0278(18) 0.043(2) 0.0389(19) -0.0178(17) -0.0024(15) -0.0004(16)
C41 0.0397(19) 0.0269(17) 0.0203(15) -0.0061(13) 0.0032(13) -0.0140(15)
C42 0.057(2) 0.030(2) 0.0321(19) -0.0090(16) -0.0002(17) -0.0083(18)
C43 0.096(4) 0.029(2) 0.047(2) -0.0183(18) 0.007(2) -0.020(2)
C44 0.106(4) 0.058(3) 0.042(2) -0.022(2) 0.016(2) -0.060(3)
C45 0.064(3) 0.077(3) 0.051(2) -0.032(2) 0.014(2) -0.049(3)
C46 0.042(2) 0.046(2) 0.0392(19) -0.0209(18) 0.0080(16) -0.0246(18)
C51 0.0348(18) 0.0304(18) 0.0286(16) -0.0153(14) 0.0113(13) -0.0164(15)
C52 0.051(2) 0.039(2) 0.0288(18) -0.0107(16) 0.0068(16) -0.0216(18)
C53 0.083(3) 0.047(2) 0.0266(19) -0.0150(18) 0.0134(19) -0.029(2)
C54 0.097(4) 0.050(3) 0.046(2) -0.022(2) 0.040(3) -0.044(3)
C55 0.062(3) 0.070(3) 0.060(3) -0.032(2) 0.038(2) -0.043(3)
C56 0.037(2) 0.054(2) 0.045(2) -0.0235(19) 0.0153(16) -0.0231(19)
B 0.0183(17) 0.0266(19) 0.0264(18) -0.0065(15) 0.0020(13) -0.0066(15)
C11B 0.0171(14) 0.0304(17) 0.0246(15) -0.0066(13) 0.0040(11) -0.0106(13)
C12B 0.0260(17) 0.0324(19) 0.0314(17) -0.0087(15) 0.0002(13) -0.0126(14)
C13B 0.0285(18) 0.033(2) 0.043(2) -0.0124(16) 0.0068(15) -0.0073(15)
C14B 0.0360(19) 0.039(2) 0.0391(19) -0.0213(17) 0.0126(15) -0.0167(16)
C15B 0.0279(18) 0.052(2) 0.0327(18) -0.0193(17) 0.0045(14) -0.0150(17)
C16B 0.0210(16) 0.038(2) 0.0296(17) -0.0124(15) 0.0002(13) -0.0063(14)
C21B 0.0227(16) 0.0315(18) 0.0330(17) -0.0157(15) 0.0021(13) -0.0087(14)
C22B 0.0277(17) 0.0318(19) 0.0424(19) -0.0190(16) 0.0068(14) -0.0094(15)
C23B 0.0258(18) 0.040(2) 0.074(3) -0.033(2) 0.0163(18) -0.0113(17)
C24B 0.0225(19) 0.038(2) 0.092(3) -0.037(2) -0.006(2) 0.0011(17)
C25B 0.035(2) 0.039(2) 0.061(3) -0.014(2) -0.0135(19) 0.0029(17)
C26B 0.0293(19) 0.042(2) 0.039(2) -0.0090(17) -0.0019(15) -0.0046(16)
C31B 0.0229(16) 0.0303(18) 0.0188(14) -0.0055(13) -0.0018(12) -0.0058(13)
C32B 0.0314(18) 0.0319(19) 0.0332(18) -0.0078(15) 0.0005(14) -0.0081(15)
C33B 0.046(2) 0.0246(19) 0.044(2) -0.0017(16) -0.0025(17) -0.0139(17)
C34B 0.038(2) 0.042(2) 0.049(2) 0.0009(19) 0.0024(17) -0.0235(18)
C35B 0.0287(19) 0.046(2) 0.041(2) -0.0072(18) 0.0086(15) -0.0122(17)
C36B 0.0255(17) 0.0291(18) 0.0292(17) -0.0066(14) 0.0010(13) -0.0079(14)
C41B 0.0174(15) 0.0350(19) 0.0230(15) -0.0082(14) 0.0023(11) -0.0071(13)
C42B 0.0292(17) 0.0269(18) 0.0342(18) -0.0110(15) 0.0022(14) -0.0044(14)
C43B 0.036(2) 0.051(2) 0.0346(19) -0.0233(18) -0.0009(15) -0.0048(18)
C44B 0.042(2) 0.071(3) 0.0257(18) -0.013(2) 0.0002(16) -0.011(2)
C45B 0.044(2) 0.057(3) 0.0319(19) 0.0023(19) 0.0034(16) -0.021(2)
C46B 0.0319(19) 0.045(2) 0.0304(18) -0.0046(16) -0.0004(14) -0.0183(17)

loop_
_atom_type_symbol
_atom_type_description
_atom_type_scat_dispersion_real
_atom_type_scat_dispersion_imag
_atom_type_scat_source
C C 0.0033 0.0016 'International Tables Vol C Tables 4.2.6.8 and 6.1.1.4'
H H 0.0000 0.0000 'International Tables Vol C Tables 4.2.6.8 and 6.1.1.4'
B B 0.0013 0.0007 'International Tables Vol C Tables 4.2.6.8 and 6.1.1.4'
O O 0.0106 0.0060 'International Tables Vol C Tables 4.2.6.8 and 6.1.1.4'
P P 0.1023 0.0942 'International Tables Vol C Tables 4.2.6.8 and 6.1.1.4'
Ir Ir -1.4442 7.9887 'International Tables Vol C Tables 4.2.6.8 and 6.1.1.4'

loop_
_geom_angle_atom_site_label_1
_geom_angle_atom_site_label_2
_geom_angle_atom_site_label_3
_geom_angle
C0 Ir CT01 125.36(9)
C0 Ir C11 98.14(12)
CT01 Ir C11 118.48(8)
C0 Ir C4 158.12(12)
CT01 Ir C4 33.12(8)
C11 Ir C4 94.66(11)
C0 Ir C2 96.39(13)
CT01 Ir C2 32.58(9)
C11 Ir C2 116.12(12)
C4 Ir C2 61.95(11)
C0 Ir C3 125.43(13)
CT01 Ir C3 32.80(8)
C11 Ir C3 87.94(11)
C4 Ir C3 37.29(11)
C2 Ir C3 36.65(11)
C0 Ir C1 99.30(13)
CT01 Ir C1 32.66(8)
C11 Ir C1 149.91(12)
C4 Ir C1 62.10(11)
C2 Ir C1 37.52(12)
C3 Ir C1 61.98(11)
C0 Ir C5 131.30(12)
CT01 Ir C5 32.31(8)
C11 Ir C5 130.32(11)
C4 Ir C5 37.40(11)
C2 Ir C5 61.36(12)
C3 Ir C5 61.70(11)
C1 Ir C5 36.25(12)
C0 Ir P1 91.61(10)
CT01 Ir P1 129.01(2)
C11 Ir P1 83.64(8)
C4 Ir P1 107.43(8)
C2 Ir P1 157.17(9)
C3 Ir P1 142.86(8)
C1 Ir P1 120.04(9)
C5 Ir P1 97.55(8)
O0 C0 Ir 171.1(3)
C12 C11 Ir 132.8(2)
C11 C12 C21 119.4(3)
C11 C12 C31 122.8(3)
C21 C12 C31 117.7(3)
C22 C21 C26 117.0(3)
C22 C21 C12 121.2(3)
C26 C21 C12 121.8(3)
C23 C22 C21 121.8(3)
C24 C23 C22 120.1(3)
C23 C24 C25 119.0(3)
C24 C25 C26 120.9(3)
C25 C26 C21 121.2(3)
C32 C31 C36 118.9(3)
C32 C31 C12 121.1(3)
C36 C31 C12 120.0(3)
C31 C32 C33 120.8(3)
C34 C33 C32 119.9(4)
C33 C34 C35 120.0(4)
C34 C35 C36 120.6(4)
C35 C36 C31 119.8(3)
C5 C1 C2 107.5(3)
C5 C1 C6 126.3(3)
C2 C1 C6 125.9(3)
C5 C1 Ir 72.29(17)
C2 C1 Ir 70.82(17)
C6 C1 Ir 127.3(2)
C3 C2 C1 108.4(3)
C3 C2 C7 127.0(3)
C1 C2 C7 124.3(3)
C3 C2 Ir 71.83(17)
C1 C2 Ir 71.66(17)
C7 C2 Ir 127.3(2)
C2 C3 C4 108.0(3)
C2 C3 C8 126.9(3)
C4 C3 C8 125.0(3)
C2 C3 Ir 71.52(17)
C4 C3 Ir 70.41(17)
C8 C3 Ir 126.2(2)
C3 C4 C5 107.5(3)
C3 C4 C9 124.1(3)
C5 C4 C9 127.4(3)
C3 C4 Ir 72.30(17)
C5 C4 Ir 72.91(17)
C9 C4 Ir 129.0(2)
C1 C5 C4 108.5(3)
C1 C5 C10 126.2(3)
C4 C5 C10 125.1(3)
C1 C5 Ir 71.46(18)
C4 C5 Ir 69.69(17)
C10 C5 Ir 128.0(2)
C61 P1 C41 104.54(16)
C61 P1 C51 105.22(16)
C41 P1 C51 103.98(14)
C61 P1 Ir 112.16(11)
C41 P1 Ir 115.13(11)
C51 P1 Ir 114.74(11)
C46 C41 C42 119.1(3)
C46 C41 P1 121.0(3)
C42 C41 P1 119.9(3)
C43 C42 C41 119.9(4)
C44 C43 C42 120.4(4)
C43 C44 C45 120.6(4)
C44 C45 C46 119.7(4)
C41 C46 C45 120.3(4)
C52 C51 C56 119.1(3)
C52 C51 P1 119.7(3)
C56 C51 P1 121.1(3)
C51 C52 C53 119.8(4)
C54 C53 C52 119.7(4)
C55 C54 C53 120.8(4)
C54 C55 C56 120.5(4)
C55 C56 C51 120.1(4)
C31B B C41B 107.7(2)
C31B B C11B 109.3(2)
C41B B C11B 112.1(3)
C31B B C21B 111.5(3)
C41B B C21B 108.6(2)
C11B B C21B 107.7(2)
C12B C11B C16B 114.6(3)
C12B C11B B 122.7(3)
C16B C11B B 122.6(3)
C13B C12B C11B 123.2(3)
C14B C13B C12B 120.3(3)
C13B C14B C15B 118.4(3)
C14B C15B C16B 120.9(3)
C15B C16B C11B 122.6(3)
C22B C21B C26B 115.4(3)
C22B C21B B 122.1(3)
C26B C21B B 122.3(3)
C21B C22B C23B 122.2(3)
C24B C23B C22B 120.9(4)
C23B C24B C25B 118.7(3)
C24B C25B C26B 120.1(4)
C25B C26B C21B 122.8(4)
C36B C31B C32B 114.9(3)
C36B C31B B 122.0(3)
C32B C31B B 122.8(3)
C33B C32B C31B 122.8(3)
C34B C33B C32B 120.1(3)
C33B C34B C35B 119.1(3)
C34B C35B C36B 119.8(3)
C35B C36B C31B 123.1(3)
C42B C41B C46B 114.1(3)
C42B C41B B 122.1(3)
C46B C41B B 123.6(3)
C43B C42B C41B 123.4(3)
C44B C43B C42B 120.3(3)
C43B C44B C45B 118.8(3)
C44B C45B C46B 120.7(4)
C45B C46B C41B 122.6(3)

loop_
_geom_bond_atom_site_label_1
_geom_bond_atom_site_label_2
_geom_bond_distance
Ir C0 1.869(3)
Ir CT01 1.90114(14)
Ir C11 2.072(3)
Ir C4 2.234(3)
Ir C2 2.255(3)
Ir C3 2.259(3)
Ir C1 2.266(3)
Ir C5 2.277(3)
Ir P1 2.3022(8)
C0 O0 1.144(4)
C11 C12 1.342(4)
C12 C21 1.494(4)
C12 C31 1.498(4)
C21 C22 1.392(4)
C21 C26 1.389(4)
C22 C23 1.383(4)
C23 C24 1.375(5)
C24 C25 1.376(5)
C25 C26 1.381(4)
C31 C32 1.382(4)
C31 C36 1.401(4)
C32 C33 1.385(5)
C33 C34 1.380(6)
C34 C35 1.377(6)
C35 C36 1.382(5)
C1 C5 1.413(5)
C1 C2 1.454(5)
C1 C6 1.501(4)
C2 C3 1.419(4)
C2 C7 1.503(5)
C3 C4 1.437(4)
C3 C8 1.491(4)
C4 C5 1.447(4)
C4 C9 1.493(4)
C5 C10 1.498(5)
P1 C61 1.805(3)
P1 C41 1.812(3)
P1 C51 1.821(3)
C41 C46 1.388(5)
C41 C42 1.396(5)
C42 C43 1.382(5)
C43 C44 1.368(6)
C44 C45 1.379(6)
C45 C46 1.388(5)
C51 C52 1.387(5)
C51 C56 1.391(4)
C52 C53 1.395(5)
C53 C54 1.372(6)
C54 C55 1.357(6)
C55 C56 1.378(5)
B C31B 1.647(5)
B C41B 1.650(4)
B C11B 1.656(5)
B C21B 1.656(4)
C11B C12B 1.397(4)
C11B C16B 1.399(4)
C12B C13B 1.388(5)
C13B C14B 1.374(5)
C14B C15B 1.378(5)
C15B C16B 1.384(5)
C21B C22B 1.389(4)
C21B C26B 1.389(4)
C22B C23B 1.388(5)
C23B C24B 1.365(6)
C24B C25B 1.373(6)
C25B C26B 1.387(5)
C31B C36B 1.393(4)
C31B C32B 1.401(5)
C32B C33B 1.392(5)
C33B C34B 1.371(5)
C34B C35B 1.386(5)
C35B C36B 1.389(4)
C41B C42B 1.405(4)
C41B C46B 1.408(4)
C42B C43B 1.383(5)
C43B C44B 1.374(5)
C44B C45B 1.375(6)
C45B C46B 1.391(5)
